data_4322444
loop_
_publ_author_name
'Jack Silver'
'George R. Fern'
'John R. Miller'
'Catherine A. McCammon'
'David J. Evans'
'G. Jeffery Leigh'

_publ_contact_author
;
      Silver Jack
      Department of Chemical and Life Sciences
      University of Greenwich
      Wellington Street
      Woolwich  
      London
      SE18 6PF
      UK
;
_publ_contact_author_email j.silver@greenwich.ac.uk
_publ_contact_author_fax '0181 331 8305'
_publ_contact_author_phone '0181 331 8673'
_publ_section_title
;
 Effects of Temperature and Pressure on the M\"ossbauer Spectra of Models
 for the [4Fe-4S]^2+^ Clusters of Iron-Sulfur Proteins and the Structure
 of [PPh~4~]~2~[Fe~4~S~4~(SCH~2~CO~2~C~2~H~5~)~4~]
;
_journal_name_full 'Inorganic Chemistry'
_journal_page_first 4256
_journal_page_last 4261
_journal_paper_doi 10.1021/ic980157g
_journal_volume 38
_journal_year 1999
_chemical_formula_sum 'C64 H68 Fe4 O8 P2 S8'
_chemical_formula_weight 1507.10
_chemical_name_systematic ' ?'
_space_group_IT_number 82
_symmetry_cell_setting tetragonal
_symmetry_space_group_name_Hall 'I -4'
_symmetry_space_group_name_H-M 'I -4'
_atom_type_scat_source International_Tables_for_Xray_Crystallography
_audit_creation_date 31-10-96
_audit_creation_method MolEN
_audit_update_record ' ?'
_cell_angle_alpha 90.00
_cell_angle_beta 90.00
_cell_angle_gamma 90.00
_cell_formula_units_Z 2
_cell_length_a 15.262(3)
_cell_length_b 15.262(3)
_cell_length_c 15.255(5)
_cell_measurement_reflns_used 18
_cell_measurement_temperature 291
_cell_measurement_theta_max 19.8
_cell_measurement_theta_min 17.9
_cell_volume 3553.3(15)
_computing_cell_refinement CAD4_(Enraf-Nonius,_1977)
_computing_data_collection CAD4_(Enraf-Nonius,_1977)
_computing_data_reduction PROCESS_MolEN_(Fair,_1990)
_computing_molecular_graphics ORTEP_(Johnson,_1976)
_computing_publication_material CIF_VAX_MolEN_(Fair,_1990)
_computing_structure_refinement LSFM_MolEN_(Fair,_1990)
_computing_structure_solution Patterson_and_Fourier
_diffrn_ambient_temperature 291
_diffrn_measurement_device Enraf_Nonius_CAD4
_diffrn_measurement_method \w-2\q
_diffrn_radiation_type Mo-K\a
_diffrn_radiation_wavelength 0.71073
_diffrn_reflns_av_R_equivalents 0.073
_diffrn_reflns_limit_h_max 15
_diffrn_reflns_limit_h_min -14
_diffrn_reflns_limit_k_max 15
_diffrn_reflns_limit_k_min -14
_diffrn_reflns_limit_l_max 0
_diffrn_reflns_limit_l_min -15
_diffrn_reflns_number 6632
_diffrn_reflns_theta_max 25.00
_diffrn_reflns_theta_min 1.89
_diffrn_standards_decay_% 0.96
_diffrn_standards_interval_time 120
_diffrn_standards_number 3
_exptl_absorpt_coefficient_mu 1.119
_exptl_absorpt_correction_T_max 0.9988
_exptl_absorpt_correction_T_min 0.9441
_exptl_absorpt_correction_type '9 \Y-scans (Fair, 1990)'
_exptl_crystal_colour black
_exptl_crystal_density_diffrn 1.41
_exptl_crystal_density_meas ?
_exptl_crystal_description prism
_exptl_crystal_F_000 1556
_exptl_crystal_size_max 0.28
_exptl_crystal_size_mid 0.17
_exptl_crystal_size_min 0.14
_refine_diff_density_max 0.70
_refine_diff_density_min -0.63
_refine_ls_abs_structure_details
;
?
;
_refine_ls_extinction_method none
_refine_ls_goodness_of_fit_obs 1.422
_refine_ls_hydrogen_treatment noref
_refine_ls_matrix_type full
_refine_ls_number_parameters 194
_refine_ls_number_reflns 1483
_refine_ls_number_restraints 14
_refine_ls_R_factor_all 0.050
_refine_ls_R_factor_obs 0.050
_refine_ls_shift/esd_max 0.014
_refine_ls_structure_factor_coef F
_refine_ls_weighting_details 'w = 4Fo^2^/ (\s^2^(Fo^2^) + 0.0016 Fo^4^)'
_refine_ls_weighting_scheme calc
_refine_ls_wR_factor_obs 0.057
_reflns_number_observed 1483
_reflns_number_total 3142
_reflns_observed_criterion >1.5\s(I)
_cod_data_source_file ic980157g.cif
_cod_data_source_block Manuscript_IC980157G
_cod_depositor_comments
;
The following automatic conversions were performed:

'_exptl_crystal_density_meas' value 'not_measured' was changed to '?'
- the value is perceived as not measured.

Automatic conversion script
Id: cif_fix_values 3008 2015-01-20 13:52:24Z robertas 

The following automatic conversions were performed:

'_refine_ls_weighting_scheme' value '4Fo^2^/ (\s^2^(Fo^2^) + 0.0016
Fo^4^)' was changed to 'calc'. New tag '_refine_ls_weighting_details'
was created. The value of the new tag was set to 'w = 4Fo^2^/
(\s^2^(Fo^2^) + 0.0016 Fo^4^)'.

Automatic conversion script
Id: cif_fix_values 3143 2015-03-26 13:38:13Z robertas 
;
_cod_original_cell_volume 3553(2)
_cod_database_code 4322444

loop_
_symmetry_equiv_pos_as_xyz
'x, y, z'
'-x, -y, z'
'y, -x, -z'
'-y, x, -z'
'1/2+x, 1/2+y, 1/2+z'
'1/2-x, 1/2-y, 1/2+z'
'1/2+y, 1/2-x, 1/2-z'
'1/2-y, 1/2+x, 1/2-z'

loop_
_atom_site_aniso_label
_atom_site_aniso_U_11
_atom_site_aniso_U_22
_atom_site_aniso_U_33
_atom_site_aniso_U_12
_atom_site_aniso_U_13
_atom_site_aniso_U_23
Fe 0.0548(6) 0.0504(6) 0.0509(5) -0.0038(6) 0.0050(7) 0.0016(7)
S1 0.084(2) 0.068(2) 0.090(2) -0.011(1) 0.026(1) 0.014(1)
S2 0.056(1) 0.057(1) 0.059(1) 0.004(1) 0.007(1) -0.008(1)
P1 0.065(2) 0.0655 0.040(2) 0.0000 0.0000 0.0000
P2 0.056(2) 0.0555 0.048(2) 0.0000 0.0000 0.0000
O1 0.33(2) 0.31(2) 0.112(8) 0.13(1) 0.02(1) 0.03(1)
O2 0.28(1) 0.16(1) 0.33(2) 0.089(9) -0.05(1) 0.06(1)
C1 0.33(2) 0.18(1) 0.166(9) 0.13(1) 0.179(9) 0.130(8)
C2 0.16(1) 0.36(2) 0.10(1) 0.16(1) -0.002(9) -0.03(1)
C3 0.54(3) 0.27(1) 0.23(2) -0.26(1) -0.01(2) 0.13(1)
C4 0.25(2) 0.19(2) 0.56(5) -0.04(2) -0.15(3) -0.02(3)
C11 0.069(6) 0.068(5) 0.045(4) 0.017(4) -0.008(5) -0.008(5)
C12 0.20(1) 0.100(7) 0.092(7) 0.069(7) -0.063(7) -0.058(6)
C13 0.29(2) 0.124(9) 0.124(9) 0.123(9) -0.104(9) -0.066(7)
C14 0.16(1) 0.096(8) 0.093(7) 0.050(8) -0.049(8) -0.024(7)
C15 0.084(7) 0.096(8) 0.050(5) -0.008(6) 0.001(6) -0.007(6)
C16 0.056(5) 0.064(6) 0.059(5) 0.014(5) -0.006(5) -0.000(5)
C21 0.044(5) 0.062(5) 0.061(5) -0.003(4) -0.002(4) -0.003(5)
C22 0.072(7) 0.080(7) 0.070(6) -0.010(6) -0.008(6) 0.017(5)
C23 0.070(7) 0.108(8) 0.096(7) -0.017(6) -0.018(6) 0.049(6)
C24 0.060(6) 0.138(9) 0.074(6) 0.003(6) 0.018(6) 0.024(7)
C25 0.073(7) 0.119(9) 0.085(7) 0.005(6) 0.021(7) -0.002(8)
C26 0.060(6) 0.081(7) 0.083(7) 0.016(5) 0.005(6) 0.019(6)

loop_
_atom_site_label
_atom_site_fract_x
_atom_site_fract_y
_atom_site_fract_z
_atom_site_U_iso_or_equiv
_atom_site_thermal_displace_type
_atom_site_calc_flag
Fe -0.06983(8) -0.05670(8) 0.06440(7) 0.0520(3) Uani ?
S1 -0.1571(2) -0.1361(2) 0.1538(2) 0.0807(9) Uani ?
S2 -0.0739(2) 0.0926(1) 0.0824(1) 0.0572(6) Uani ?
P1 0.0000 0.0000 0.5000 0.0569(9) Uani ?
P2 0.0000 -0.5000 0.7500 0.0530(9) Uani ?
O1 -0.113(1) -0.211(1) 0.3357(8) 0.252(7) Uani ?
O2 -0.065(1) -0.3341(9) 0.283(1) 0.258(7) Uani ?
C1 -0.083(1) -0.229(1) 0.1872(9) 0.223(6) Uani ?
C2 -0.097(1) -0.266(1) 0.277(1) 0.206(7) Uani ?
C3 -0.085(2) -0.387(1) 0.381(1) 0.35(1) Uani ?
C4 -0.024(2) -0.349(2) 0.415(2) 0.33(2) Uani ?
C11 -0.0769(6) 0.0573(6) 0.4328(5) 0.060(2) Uani ?
C12 -0.106(1) 0.1407(8) 0.4588(7) 0.130(5) Uani ?
C13 -0.171(1) 0.1815(9) 0.4075(9) 0.181(6) Uani ?
C14 -0.1989(9) 0.1454(8) 0.3322(8) 0.118(5) Uani ?
C15 -0.1648(7) 0.0676(7) 0.3042(6) 0.077(3) Uani ?
C16 -0.1072(6) 0.0238(6) 0.3535(6) 0.060(3) Uani ?
C21 0.0804(6) -0.4502(6) 0.6814(6) 0.056(3) Uani ?
C22 0.0950(7) -0.3625(7) 0.6812(7) 0.074(3) Uani ?
C23 0.1567(7) -0.3275(7) 0.6207(7) 0.091(4) Uani ?
C24 0.1984(7) -0.3791(8) 0.5656(7) 0.091(4) Uani ?
C25 0.1843(7) -0.4661(8) 0.5636(8) 0.092(4) Uani ?
C26 0.1241(7) -0.5029(7) 0.6214(7) 0.075(3) Uani ?
H12 -0.0832 0.1686 0.5094 0.1690 Uiso calc
H13 -0.1956 0.2355 0.4265 0.2351 Uiso calc
H14 -0.2425 0.1741 0.2982 0.1532 Uiso calc
H15 -0.1821 0.0444 0.2491 0.0997 Uiso calc
H16 -0.0864 -0.0316 0.3340 0.0774 Uiso calc
H22 0.0646 -0.3251 0.7206 0.0964 Uiso calc
H23 0.1680 -0.2663 0.6201 0.1187 Uiso calc
H24 0.2397 -0.3542 0.5262 0.1179 Uiso calc
H25 0.2151 -0.5020 0.5231 0.1199 Uiso calc
H26 0.1130 -0.5641 0.6199 0.0971 Uiso calc
H1a -0.0186 -0.2059 0.1841 0.2895 Uiso calc
H1b -0.0911 -0.2793 0.1423 0.2895 Uiso calc
H3a -0.0688 -0.4471 0.3523 0.4495 Uiso calc
H3b -0.1399 -0.3957 0.4207 0.4495 Uiso calc
H4a -0.0009 -0.3861 0.4675 0.4331 Uiso calc
H4b 0.0255 -0.3400 0.3697 0.4331 Uiso calc
H4c -0.0456 -0.2885 0.4381 0.4331 Uiso calc

loop_
_geom_angle_atom_site_label_1
_geom_angle_atom_site_label_2
_geom_angle_atom_site_label_3
_geom_angle
_geom_angle_publ_flag
Fe Fe Fe 60.20(3) ?
Fe Fe Fe 60.20(3) ?
Fe Fe S1 142.7(1) ?
Fe Fe S2 52.82(8) ?
Fe Fe S2 53.41(9) ?
Fe Fe S2 101.01(7) ?
Fe Fe Fe 59.60(6) ?
Fe Fe S1 147.9(1) ?
Fe Fe S2 52.65(7) ?
Fe Fe S2 100.61(8) ?
Fe Fe S2 52.66(8) ?
Fe Fe S1 143.4(1) ?
Fe Fe S2 100.16(8) ?
Fe Fe S2 52.78(7) ?
Fe Fe S2 53.12(8) ?
S1 Fe S2 116.4(1) ?
S1 Fe S2 111.5(1) ?
S1 Fe S2 116.2(1) ?
S2 Fe S2 104.51(9) ?
S2 Fe S2 103.2(1) ?
S2 Fe S2 103.74(9) ?
Fe S1 C1 102.2(7) ?
Fe S2 Fe 73.77(8) ?
Fe S2 Fe 74.22(9) ?
Fe S2 Fe 74.56(9) ?
C11 P1 C11 110.0(7) ?
C11 P1 C11 109.2(3) ?
C11 P1 C11 109.2(3) ?
C11 P1 C11 109.2(3) ?
C11 P1 C11 109.2(3) ?
C11 P1 C11 110.0(7) ?
C21 P2 C21 108.1(7) ?
C21 P2 C21 110.2(3) ?
C21 P2 C21 110.2(3) ?
C21 P2 C21 110.2(3) ?
C21 P2 C21 110.2(3) ?
C21 P2 C21 108.1(7) ?
C2 O2 C3 115(3) ?
S1 C1 C2 116(1) ?
O1 C2 O2 129(3) ?
O1 C2 C1 115(3) ?
O2 C2 C1 111(2) ?
O2 C3 C4 91(3) ?
P1 C11 C12 119.4(8) ?
P1 C11 C16 122.5(8) ?
C12 C11 C16 118(1) ?
C11 C12 C13 118(1) ?
C12 C13 C14 121(1) ?
C13 C14 C15 120(1) ?
C14 C15 C16 121(1) ?
C11 C16 C15 122(1) ?
P2 C21 C22 122.4(9) ?
P2 C21 C26 118.0(9) ?
C22 C21 C26 119(1) ?
C21 C22 C23 119(1) ?
C22 C23 C24 121(1) ?
C23 C24 C25 122(1) ?
C24 C25 C26 119(1) ?
C21 C26 C25 120(1) ?

loop_
_geom_bond_atom_site_label_1
_geom_bond_atom_site_label_2
_geom_bond_distance
_geom_bond_publ_flag
Fe Fe 2.746(3) ?
Fe Fe 2.762(2) ?
Fe Fe 2.762(2) ?
Fe S1 2.259(3) ?
Fe S2 2.296(3) ?
Fe S2 2.278(3) ?
Fe S2 2.282(3) ?
S1 C1 1.88(2) ?
P1 C11 1.79(1) ?
P1 C11 1.79(1) ?
P1 C11 1.79(1) ?
P1 C11 1.79(1) ?
P2 C21 1.78(1) ?
P2 C21 1.78(1) ?
P2 C21 1.78(1) ?
P2 C21 1.78(1) ?
O1 C2 1.25(3) ?
O2 C2 1.15(3) ?
O2 C3 1.72(4) ?
C1 C2 1.50(3) ?
C3 C4 1.22(4) ?
C11 C12 1.41(2) ?
C11 C16 1.39(1) ?
C12 C13 1.41(2) ?
C13 C14 1.34(2) ?
C14 C15 1.36(2) ?
C15 C16 1.34(2) ?
C21 C22 1.36(2) ?
C21 C26 1.39(2) ?
C22 C23 1.42(2) ?
C23 C24 1.32(2) ?
C24 C25 1.35(2) ?
C25 C26 1.39(2) ?
